data_2106108
loop_
_publ_author_name
'Michal, G.M.'
'Sinclair, R.'

_publ_section_title
;
 The structure of Ti Ni martensite
;
_journal_name_full 'Acta Crystallographica B (24,1968-38,1982)'
_journal_page_first 1803
_journal_page_last 1807
_journal_volume 37
_journal_year 1981
_chemical_formula_sum 'Ni Ti'
_space_group_IT_number 11
_symmetry_space_group_name_Hall '-P 2yb'
_symmetry_space_group_name_H-M 'P 1 21/m 1'
_cell_angle_alpha 90
_cell_angle_beta 96.8
_cell_angle_gamma 90
_cell_formula_units_Z 2
_cell_length_a 4.622
_cell_length_b 4.21
_cell_length_c 2.885
_cell_volume 55.743
_citation_journal_id_ASTM ACBCAR
_cod_data_source_file Michal_ACBCAR_1981_1541.cif
_cod_data_source_block Ni1Ti1
_cod_original_cell_volume 55.74322
_cod_original_formula_sum 'Ni1 Ti1'
_cod_database_code 2106108

loop_
_symmetry_equiv_pos_as_xyz
x,y,z
-x,y+1/2,-z
-x,-y,-z
x,-y-1/2,z

loop_
_atom_site_label
_atom_site_type_symbol
_atom_site_fract_x
_atom_site_fract_y
_atom_site_fract_z
_atom_site_occupancy
_atom_site_U_iso_or_equiv
Ni1 Ni 0.193 0.75 0.0525 1 0.0
Ti1 Ti 0.279 0.25 0.5274 1 0.0
